data_1540202
loop_
_publ_author_name
'Kanazawa, Y.'
'Koto, K.'
'Morimoto, N.'

_publ_section_title
;
 Bornite Cu5 Fe S4. Stability and crystal structure of the intermediate
 form
;
_journal_name_full 'Canadian Mineralogist'
_journal_page_first 397
_journal_page_last 404
_journal_volume 16
_journal_year 1978
_chemical_formula_sum 'Cu5 Fe S4'
_space_group_IT_number 225
_symmetry_space_group_name_Hall '-F 4 2 3'
_symmetry_space_group_name_H-M 'F m -3 m'
_cell_angle_alpha 90
_cell_angle_beta 90
_cell_angle_gamma 90
_cell_formula_units_Z 8
_cell_length_a 10.9806
_cell_length_b 10.9806
_cell_length_c 10.9806
_cell_volume 1323.970
_citation_journal_id_ASTM CAMIA6
_cod_data_source_file Kanazawa_CAMIA6_1978_1327.cif
_cod_data_source_block Cu5Fe1S4
_cod_original_cell_volume 1323.97
_cod_original_formula_sum 'Cu5 Fe1 S4'
_cod_database_code 1540202

loop_
_symmetry_equiv_pos_as_xyz
x,y,z
-y,x,z
-x,-y,z
y,-x,z
x,-y,-z
y,x,-z
-x,y,-z
-y,-x,-z
z,x,y
-x,z,y
-z,-x,y
x,-z,y
z,-x,-y
x,z,-y
-z,x,-y
-x,-z,-y
y,z,x
y,-z,-x
z,y,-x
-y,z,-x
-z,-y,-x
-y,-z,x
z,-y,x
-z,y,x
-x,-y,-z
y,-x,-z
x,y,-z
-y,x,-z
-x,y,z
-y,-x,z
x,-y,z
y,x,z
-z,-x,-y
x,-z,-y
z,x,-y
-x,z,-y
-z,x,y
-x,-z,y
z,-x,y
x,z,y
-y,-z,-x
-y,z,x
-z,-y,x
y,-z,x
z,y,x
y,z,-x
-z,y,-x
z,-y,-x
x,y+1/2,z+1/2
-y,x+1/2,z+1/2
-x,-y+1/2,z+1/2
y,-x+1/2,z+1/2
x,-y+1/2,-z+1/2
y,x+1/2,-z+1/2
-x,y+1/2,-z+1/2
-y,-x+1/2,-z+1/2
z,x+1/2,y+1/2
-x,z+1/2,y+1/2
-z,-x+1/2,y+1/2
x,-z+1/2,y+1/2
z,-x+1/2,-y+1/2
x,z+1/2,-y+1/2
-z,x+1/2,-y+1/2
-x,-z+1/2,-y+1/2
y,z+1/2,x+1/2
y,-z+1/2,-x+1/2
z,y+1/2,-x+1/2
-y,z+1/2,-x+1/2
-z,-y+1/2,-x+1/2
-y,-z+1/2,x+1/2
z,-y+1/2,x+1/2
-z,y+1/2,x+1/2
-x,-y+1/2,-z+1/2
y,-x+1/2,-z+1/2
x,y+1/2,-z+1/2
-y,x+1/2,-z+1/2
-x,y+1/2,z+1/2
-y,-x+1/2,z+1/2
x,-y+1/2,z+1/2
y,x+1/2,z+1/2
-z,-x+1/2,-y+1/2
x,-z+1/2,-y+1/2
z,x+1/2,-y+1/2
-x,z+1/2,-y+1/2
-z,x+1/2,y+1/2
-x,-z+1/2,y+1/2
z,-x+1/2,y+1/2
x,z+1/2,y+1/2
-y,-z+1/2,-x+1/2
-y,z+1/2,x+1/2
-z,-y+1/2,x+1/2
y,-z+1/2,x+1/2
z,y+1/2,x+1/2
y,z+1/2,-x+1/2
-z,y+1/2,-x+1/2
z,-y+1/2,-x+1/2
x+1/2,y,z+1/2
-y+1/2,x,z+1/2
-x+1/2,-y,z+1/2
y+1/2,-x,z+1/2
x+1/2,-y,-z+1/2
y+1/2,x,-z+1/2
-x+1/2,y,-z+1/2
-y+1/2,-x,-z+1/2
z+1/2,x,y+1/2
-x+1/2,z,y+1/2
-z+1/2,-x,y+1/2
x+1/2,-z,y+1/2
z+1/2,-x,-y+1/2
x+1/2,z,-y+1/2
-z+1/2,x,-y+1/2
-x+1/2,-z,-y+1/2
y+1/2,z,x+1/2
y+1/2,-z,-x+1/2
z+1/2,y,-x+1/2
-y+1/2,z,-x+1/2
-z+1/2,-y,-x+1/2
-y+1/2,-z,x+1/2
z+1/2,-y,x+1/2
-z+1/2,y,x+1/2
-x+1/2,-y,-z+1/2
y+1/2,-x,-z+1/2
x+1/2,y,-z+1/2
-y+1/2,x,-z+1/2
-x+1/2,y,z+1/2
-y+1/2,-x,z+1/2
x+1/2,-y,z+1/2
y+1/2,x,z+1/2
-z+1/2,-x,-y+1/2
x+1/2,-z,-y+1/2
z+1/2,x,-y+1/2
-x+1/2,z,-y+1/2
-z+1/2,x,y+1/2
-x+1/2,-z,y+1/2
z+1/2,-x,y+1/2
x+1/2,z,y+1/2
-y+1/2,-z,-x+1/2
-y+1/2,z,x+1/2
-z+1/2,-y,x+1/2
y+1/2,-z,x+1/2
z+1/2,y,x+1/2
y+1/2,z,-x+1/2
-z+1/2,y,-x+1/2
z+1/2,-y,-x+1/2
x+1/2,y+1/2,z
-y+1/2,x+1/2,z
-x+1/2,-y+1/2,z
y+1/2,-x+1/2,z
x+1/2,-y+1/2,-z
y+1/2,x+1/2,-z
-x+1/2,y+1/2,-z
-y+1/2,-x+1/2,-z
z+1/2,x+1/2,y
-x+1/2,z+1/2,y
-z+1/2,-x+1/2,y
x+1/2,-z+1/2,y
z+1/2,-x+1/2,-y
x+1/2,z+1/2,-y
-z+1/2,x+1/2,-y
-x+1/2,-z+1/2,-y
y+1/2,z+1/2,x
y+1/2,-z+1/2,-x
z+1/2,y+1/2,-x
-y+1/2,z+1/2,-x
-z+1/2,-y+1/2,-x
-y+1/2,-z+1/2,x
z+1/2,-y+1/2,x
-z+1/2,y+1/2,x
-x+1/2,-y+1/2,-z
y+1/2,-x+1/2,-z
x+1/2,y+1/2,-z
-y+1/2,x+1/2,-z
-x+1/2,y+1/2,z
-y+1/2,-x+1/2,z
x+1/2,-y+1/2,z
y+1/2,x+1/2,z
-z+1/2,-x+1/2,-y
x+1/2,-z+1/2,-y
z+1/2,x+1/2,-y
-x+1/2,z+1/2,-y
-z+1/2,x+1/2,y
-x+1/2,-z+1/2,y
z+1/2,-x+1/2,y
x+1/2,z+1/2,y
-y+1/2,-z+1/2,-x
-y+1/2,z+1/2,x
-z+1/2,-y+1/2,x
y+1/2,-z+1/2,x
z+1/2,y+1/2,x
y+1/2,z+1/2,-x
-z+1/2,y+1/2,-x
z+1/2,-y+1/2,-x

loop_
_atom_site_label
_atom_site_type_symbol
_atom_site_fract_x
_atom_site_fract_y
_atom_site_fract_z
_atom_site_occupancy
_atom_site_U_iso_or_equiv
S1 S 0.2535 0 0 1 0.0
S2 S 0.25 0.25 0.25 1 0.0
Cu1 Cu 0.0909 0.0909 0.0909 0.1786 0.0
Fe1 Fe 0.0909 0.0909 0.0909 0.0357 0.0
Fe2 Fe 0.1295 0.1295 0.1069 0.0357 0.0
Cu2 Cu 0.1295 0.1295 0.1069 0.1786 0.0
Cu3 Cu 0.3614 0.1386 0.1133 0.1786 0.0
Fe3 Fe 0.3614 0.1386 0.1133 0.0357 0.0
